data_8105479
loop_
_publ_author_name
'Yajin, Li'
'Wuxi, Xie'
'Kuanguang, Song'
'Yu, Zhao'

_publ_section_title
;
 The crystal structure of
 catena-poly[bis-(3,5-dinitro-1,2,4-triazolato-\k2
 N:O)-(\m2-1,4-bis(1-imidazolyl)benzene-\k2 N:N&#x2032;)copper(II)],
 C16H10CuN14O8
;
_journal_issue 6
_journal_name_full 'Zeitschrift f\"ur Kristallographie - New Crystal Structures'
_journal_page_first 1407
_journal_page_last 1408
_journal_paper_doi 10.1515/ncrs-2020-0338
_journal_volume 235
_journal_year 2020
_chemical_formula_sum 'C16 H10 Cu N14 O8'
_chemical_formula_weight 589.92
_chemical_name_systematic
;
catena-poly[bis-(3,5-dinitro-1,2,4-triazolato-?^2^<i>N</i>^1^:<i>O</i>^1^)-
(\m~2~-1,4-bis(1-imidazolyl)benzene-\k^2^<i>N</i>^3^:<i>N</i>^3^)copper(II)]
;
_space_group_crystal_system monoclinic
_space_group_IT_number 15
_space_group_name_Hall '-C 2yc'
_space_group_name_H-M_alt 'C 1 2/c 1'
_atom_sites_solution_hydrogens geom
_audit_creation_method SHELXL-2016/6
_cell_angle_alpha 90
_cell_angle_beta 97.3040(10)
_cell_angle_gamma 90
_cell_formula_units_Z 4
_cell_length_a 13.4851(13)
_cell_length_b 12.3808(12)
_cell_length_c 13.2151(13)
_cell_measurement_reflns_used 3591
_cell_measurement_temperature 296(2)
_cell_measurement_theta_max 27.47
_cell_measurement_theta_min 2.24
_cell_volume 2188.4(4)
_computing_cell_refinement 'Bruker [1]'
_computing_data_collection 'Bruker [1]'
_computing_data_reduction 'Bruker [1]'
_computing_molecular_graphics 'Diamond 4.0 [4]'
_computing_structure_refinement 'SHELXL [3]'
_computing_structure_solution 'SHELXT [2]'
_diffrn_ambient_temperature 296(2)
_diffrn_measured_fraction_theta_full 0.991
_diffrn_measured_fraction_theta_max 0.983
_diffrn_measurement_device_type 'Bruker APEX-II CCD'
_diffrn_measurement_method '\f and \w scans'
_diffrn_radiation_type MoK\a
_diffrn_radiation_wavelength 0.71073
_diffrn_reflns_av_R_equivalents 0.0187
_diffrn_reflns_av_unetI/netI 0.0219
_diffrn_reflns_Laue_measured_fraction_full 0.991
_diffrn_reflns_Laue_measured_fraction_max 0.983
_diffrn_reflns_limit_h_max 17
_diffrn_reflns_limit_h_min -16
_diffrn_reflns_limit_k_max 13
_diffrn_reflns_limit_k_min -16
_diffrn_reflns_limit_l_max 15
_diffrn_reflns_limit_l_min -17
_diffrn_reflns_number 6462
_diffrn_reflns_point_group_measured_fraction_full 0.991
_diffrn_reflns_point_group_measured_fraction_max 0.983
_diffrn_reflns_theta_full 25.242
_diffrn_reflns_theta_max 27.561
_diffrn_reflns_theta_min 2.241
_exptl_absorpt_coefficient_mu 1.079
_exptl_crystal_colour blue
_exptl_crystal_density_diffrn 1.790
_exptl_crystal_description block
_exptl_crystal_F_000 1188
_exptl_crystal_size_max 0.15
_exptl_crystal_size_mid 0.12
_exptl_crystal_size_min 0.11
_refine_diff_density_max 0.357
_refine_diff_density_min -0.524
_refine_diff_density_rms 0.059
_refine_ls_extinction_coef .
_refine_ls_extinction_method none
_refine_ls_goodness_of_fit_ref 0.928
_refine_ls_hydrogen_treatment constr
_refine_ls_matrix_type full
_refine_ls_number_parameters 178
_refine_ls_number_reflns 2487
_refine_ls_number_restraints 0
_refine_ls_restrained_S_all 0.928
_refine_ls_R_factor_all 0.0360
_refine_ls_R_factor_gt 0.0310
_refine_ls_shift/su_max 0.000
_refine_ls_shift/su_mean 0.000
_refine_ls_structure_factor_coef Fsqd
_refine_ls_weighting_details 'w=1/[\s^2^(Fo^2^)+(0.1000P)^2^] where P=(Fo^2^+2Fc^2^)/3'
_refine_ls_weighting_scheme calc
_refine_ls_wR_factor_gt 0.1063
_refine_ls_wR_factor_ref 0.1127
_reflns_Friedel_coverage 0.000
_reflns_Friedel_fraction_full .
_reflns_Friedel_fraction_max .
_reflns_number_gt 2170
_reflns_number_total 2487
_reflns_threshold_expression 'I > 2\s(I)'
_cod_data_source_file suppl_ncrs-2020-0338_suppl.cif
_cod_data_source_block 2018dy9211_0m_a
_cod_original_sg_symbol_H-M 'C 2/c'
_cod_database_code 8105479
_shelx_shelxl_version_number 2016/6
_shelx_space_group_comment
;
The symmetry employed for this shelxl refinement is uniquely defined
by the following loop, which should always be used as a source of
symmetry information in preference to the above space-group names.
They are only intended as comments.
;

loop_
_space_group_symop_operation_xyz
'x, y, z'
'-x, y, -z+1/2'
'x+1/2, y+1/2, z'
'-x+1/2, y+1/2, -z+1/2'
'-x, -y, -z'
'x, -y, z-1/2'
'-x+1/2, -y+1/2, -z'
'x+1/2, -y+1/2, z-1/2'

loop_
_atom_site_label
_atom_site_type_symbol
_atom_site_fract_x
_atom_site_fract_y
_atom_site_fract_z
_atom_site_U_iso_or_equiv
_atom_site_adp_type
_atom_site_occupancy
_atom_site_site_symmetry_order
_atom_site_calc_flag
_atom_site_refinement_flags_posn
_atom_site_refinement_flags_adp
_atom_site_refinement_flags_occupancy
_atom_site_disorder_assembly
_atom_site_disorder_group
Cu1 Cu 0.250000 0.250000 0.500000 0.02238(14) Uani 1 2 d S . P . .
O1 O 0.05587(16) 0.51234(17) 0.11316(13) 0.0683(6) Uani 1 1 d . . . . .
O2 O 0.12606(16) 0.60413(15) 0.24168(14) 0.0658(5) Uani 1 1 d . . . . .
O3 O 0.09686(17) 0.10323(17) 0.20575(15) 0.0709(6) Uani 1 1 d . . . . .
O4 O 0.18541(16) 0.09662(14) 0.35483(15) 0.0540(5) Uani 1 1 d . . . . .
N2 N 0.18328(10) 0.31349(12) 0.36947(11) 0.0265(3) Uani 1 1 d . . . . .
N3 N 0.17254(13) 0.41968(13) 0.34806(13) 0.0295(3) Uani 1 1 d . . . . .
N4 N 0.10724(12) 0.32474(15) 0.20877(12) 0.0340(4) Uani 1 1 d . . . . .
N5 N 0.14198(15) 0.14585(15) 0.28125(15) 0.0420(4) Uani 1 1 d . . . . .
N6 N 0.10206(13) 0.52001(15) 0.19826(13) 0.0413(4) Uani 1 1 d . . . . .
N7 N 0.38342(10) 0.28829(13) 0.45965(12) 0.0279(3) Uani 1 1 d . . . . .
N8 N 0.54559(11) 0.29616(13) 0.45581(12) 0.0290(3) Uani 1 1 d . . . . .
C1 C 0.12798(13) 0.41967(16) 0.25245(14) 0.0297(4) Uani 1 1 d . . . . .
C2 C 0.14390(16) 0.26183(14) 0.28522(16) 0.0281(4) Uani 1 1 d . . . . .
C3 C 0.40435(15) 0.37468(18) 0.40028(18) 0.0451(5) Uani 1 1 d . . . . .
H3 H 0.357089 0.421621 0.367129 0.054 Uiso 1 1 calc R U . . .
C4 C 0.50392(15) 0.38089(19) 0.39749(19) 0.0480(6) Uani 1 1 d . . . . .
H4 H 0.537596 0.432000 0.363152 0.058 Uiso 1 1 calc R U . . .
C5 C 0.47106(16) 0.24309(12) 0.49179(16) 0.0259(4) Uani 1 1 d . . . . .
H5 H 0.479504 0.182596 0.533720 0.031 Uiso 1 1 calc R U . . .
C6 C 0.64997(14) 0.27214(16) 0.47765(14) 0.0263(4) Uani 1 1 d . . . . .
C7 C 0.71734(16) 0.35625(15) 0.49875(16) 0.0339(4) Uani 1 1 d . . . . .
H7 H 0.694807 0.427291 0.497320 0.041 Uiso 1 1 calc R U . . .
C8 C 0.68184(14) 0.16594(16) 0.47806(15) 0.0318(4) Uani 1 1 d . . . . .
H8 H 0.636098 0.110223 0.462958 0.038 Uiso 1 1 calc R U . . .

loop_
_atom_site_aniso_label
_atom_site_aniso_U_11
_atom_site_aniso_U_22
_atom_site_aniso_U_33
_atom_site_aniso_U_23
_atom_site_aniso_U_13
_atom_site_aniso_U_12
Cu1 0.0173(2) 0.0248(2) 0.0241(2) 0.00376(9) -0.00075(13) -0.00021(8)
O1 0.0869(14) 0.0621(11) 0.0477(10) 0.0209(8) -0.0226(10) 0.0097(10)
O2 0.0989(15) 0.0389(9) 0.0573(11) 0.0094(8) 0.0003(10) 0.0039(9)
O3 0.1041(17) 0.0505(11) 0.0557(11) -0.0207(9) 0.0010(11) -0.0186(11)
O4 0.0734(12) 0.0336(8) 0.0567(11) 0.0094(8) 0.0143(9) 0.0119(8)
N2 0.0220(7) 0.0305(7) 0.0261(7) 0.0046(5) -0.0006(5) -0.0010(5)
N3 0.0291(8) 0.0278(8) 0.0303(8) 0.0046(6) -0.0008(6) -0.0010(6)
N4 0.0335(8) 0.0424(9) 0.0250(8) 0.0026(7) -0.0009(6) -0.0015(7)
N5 0.0520(10) 0.0335(9) 0.0424(10) -0.0045(8) 0.0140(8) -0.0030(7)
N6 0.0440(10) 0.0397(10) 0.0399(10) 0.0142(7) 0.0042(8) 0.0077(7)
N7 0.0193(6) 0.0329(7) 0.0310(8) 0.0062(6) 0.0015(5) 0.0015(6)
N8 0.0194(7) 0.0334(8) 0.0339(8) 0.0063(6) 0.0024(6) 0.0019(6)
C1 0.0256(8) 0.0334(10) 0.0298(9) 0.0085(7) 0.0018(7) 0.0022(7)
C2 0.0259(10) 0.0301(9) 0.0284(10) 0.0001(6) 0.0035(8) -0.0015(6)
C3 0.0259(9) 0.0469(12) 0.0618(13) 0.0289(10) 0.0033(9) 0.0046(8)
C4 0.0278(10) 0.0506(12) 0.0660(15) 0.0324(11) 0.0073(9) 0.0010(8)
C5 0.0208(9) 0.0285(9) 0.0278(10) 0.0040(6) 0.0009(7) 0.0008(5)
C6 0.0181(8) 0.0355(9) 0.0256(9) 0.0003(7) 0.0034(6) 0.0012(7)
C7 0.0263(9) 0.0267(9) 0.0494(12) 0.0007(8) 0.0080(7) 0.0008(7)
C8 0.0250(9) 0.0301(9) 0.0405(10) -0.0050(8) 0.0053(7) -0.0036(7)

loop_
_atom_type_symbol
_atom_type_description
_atom_type_scat_dispersion_real
_atom_type_scat_dispersion_imag
_atom_type_scat_source
C C 0.0033 0.0016 'International Tables Vol C Tables 4.2.6.8 and 6.1.1.4'
H H 0.0000 0.0000 'International Tables Vol C Tables 4.2.6.8 and 6.1.1.4'
Cu Cu 0.3201 1.2651 'International Tables Vol C Tables 4.2.6.8 and 6.1.1.4'
N N 0.0061 0.0033 'International Tables Vol C Tables 4.2.6.8 and 6.1.1.4'
O O 0.0106 0.0060 'International Tables Vol C Tables 4.2.6.8 and 6.1.1.4'

loop_
_geom_angle_atom_site_label_1
_geom_angle_atom_site_label_2
_geom_angle_atom_site_label_3
_geom_angle
_geom_angle_site_symmetry_1
_geom_angle_site_symmetry_3
N7 Cu1 N7 180.0 7_556 .
N7 Cu1 N2 90.10(6) 7_556 .
N7 Cu1 N2 89.90(6) . .
N7 Cu1 N2 89.90(6) 7_556 7_556
N7 Cu1 N2 90.10(6) . 7_556
N2 Cu1 N2 180.0 . 7_556
C2 N2 N3 105.75(15) . .
C2 N2 Cu1 128.20(12) . .
N3 N2 Cu1 126.01(12) . .
C1 N3 N2 102.88(16) . .
C2 N4 C1 98.76(16) . .
O3 N5 O4 124.7(2) . .
O3 N5 C2 117.8(2) . .
O4 N5 C2 117.48(19) . .
O2 N6 O1 125.31(19) . .
O2 N6 C1 117.87(18) . .
O1 N6 C1 116.80(19) . .
C5 N7 C3 105.73(15) . .
C5 N7 Cu1 127.59(13) . .
C3 N7 Cu1 126.40(13) . .
C5 N8 C4 107.54(15) . .
C5 N8 C6 126.17(16) . .
C4 N8 C6 126.24(16) . .
N4 C1 N3 117.38(17) . .
N4 C1 N6 121.31(17) . .
N3 C1 N6 121.31(18) . .
N4 C1 C2 40.57(11) . .
N3 C1 C2 76.81(12) . .
N6 C1 C2 161.88(17) . .
N4 C2 N2 115.23(16) . .
N4 C2 N5 123.92(19) . .
N2 C2 N5 120.85(18) . .
N4 C2 C1 40.67(11) . .
N2 C2 C1 74.56(11) . .
N5 C2 C1 164.59(18) . .
C4 C3 N7 109.66(17) . .
C4 C3 H3 125.2 . .
N7 C3 H3 125.2 . .
C3 C4 N8 106.11(17) . .
C3 C4 H4 126.9 . .
N8 C4 H4 126.9 . .
N7 C5 N8 110.96(15) . .
N7 C5 H5 124.5 . .
N8 C5 H5 124.5 . .
C8 C6 C7 121.18(18) . .
C8 C6 N8 119.69(18) . .
C7 C6 N8 119.13(18) . .
C8 C7 C6 119.73(17) 7_656 .
C8 C7 H7 120.1 7_656 .
C6 C7 H7 120.1 . .
C7 C8 C6 119.08(16) 7_656 .
C7 C8 H8 120.5 7_656 .
C6 C8 H8 120.5 . .

loop_
_geom_bond_atom_site_label_1
_geom_bond_atom_site_label_2
_geom_bond_distance
_geom_bond_site_symmetry_2
Cu1 N7 1.9974(14) 7_556
Cu1 N7 1.9975(14) .
Cu1 N2 2.0020(14) .
Cu1 N2 2.0021(14) 7_556
O1 N6 1.218(2) .
O2 N6 1.213(3) .
O3 N5 1.221(3) .
O4 N5 1.231(3) .
N2 C2 1.334(2) .
N2 N3 1.349(2) .
N3 C1 1.328(3) .
N4 C2 1.321(3) .
N4 C1 1.324(3) .
N5 C2 1.437(2) .
N6 C1 1.454(2) .
N7 C5 1.328(2) .
N7 C3 1.377(2) .
N8 C5 1.338(3) .
N8 C4 1.378(2) .
N8 C6 1.432(2) .
C1 C2 2.007(3) .
C3 C4 1.350(3) .
C3 H3 0.9300 .
C4 H4 0.9300 .
C5 H5 0.9300 .
C6 C8 1.383(3) .
C6 C7 1.387(3) .
C7 C8 1.383(3) 7_656
C7 H7 0.9300 .
C8 H8 0.9300 .

loop_
_geom_torsion_atom_site_label_1
_geom_torsion_atom_site_label_2
_geom_torsion_atom_site_label_3
_geom_torsion_atom_site_label_4
_geom_torsion
_geom_torsion_site_symmetry_1
_geom_torsion_site_symmetry_2
_geom_torsion_site_symmetry_3
_geom_torsion_site_symmetry_4
C2 N2 N3 C1 -0.27(19) . . . .
Cu1 N2 N3 C1 177.55(12) . . . .
C2 N4 C1 N3 -0.7(2) . . . .
C2 N4 C1 N6 179.91(17) . . . .
N2 N3 C1 N4 0.7(2) . . . .
N2 N3 C1 N6 -179.97(16) . . . .
N2 N3 C1 C2 0.18(13) . . . .
O2 N6 C1 N4 -177.71(19) . . . .
O1 N6 C1 N4 3.8(3) . . . .
O2 N6 C1 N3 2.9(3) . . . .
O1 N6 C1 N3 -175.58(19) . . . .
O2 N6 C1 C2 -177.5(4) . . . .
O1 N6 C1 C2 4.0(6) . . . .
C1 N4 C2 N2 0.5(2) . . . .
C1 N4 C2 N5 179.87(19) . . . .
N3 N2 C2 N4 -0.2(2) . . . .
Cu1 N2 C2 N4 -177.92(13) . . . .
N3 N2 C2 N5 -179.55(17) . . . .
Cu1 N2 C2 N5 2.7(3) . . . .
N3 N2 C2 C1 0.18(13) . . . .
Cu1 N2 C2 C1 -177.58(13) . . . .
O3 N5 C2 N4 -6.0(3) . . . .
O4 N5 C2 N4 174.6(2) . . . .
O3 N5 C2 N2 173.3(2) . . . .
O4 N5 C2 N2 -6.1(3) . . . .
O3 N5 C2 C1 -5.7(7) . . . .
O4 N5 C2 C1 174.9(6) . . . .
C5 N7 C3 C4 -0.2(3) . . . .
Cu1 N7 C3 C4 173.98(17) . . . .
N7 C3 C4 N8 0.4(3) . . . .
C5 N8 C4 C3 -0.4(3) . . . .
C6 N8 C4 C3 -177.9(2) . . . .
C3 N7 C5 N8 -0.1(2) . . . .
Cu1 N7 C5 N8 -174.17(13) . . . .
C4 N8 C5 N7 0.3(2) . . . .
C6 N8 C5 N7 177.80(17) . . . .
C5 N8 C6 C8 42.9(3) . . . .
C4 N8 C6 C8 -140.1(2) . . . .
C5 N8 C6 C7 -136.6(2) . . . .
C4 N8 C6 C7 40.4(3) . . . .
C8 C6 C7 C8 -0.8(4) . . . 7_656
N8 C6 C7 C8 178.73(18) . . . 7_656
C7 C6 C8 C7 0.8(4) . . . 7_656
N8 C6 C8 C7 -178.74(18) . . . 7_656
